data_7225159
loop_
_publ_author_name
'Nauha, Elisa'
'Naumov, Pan\<ce'
'Lusi, Matteo'

_publ_section_title
;
 Fine-tuning of a thermosalient phase transition by solid solutions
;
_journal_issue 25
_journal_name_full CrystEngComm
_journal_page_first 4699
_journal_paper_doi 10.1039/C6CE00762G
_journal_volume 18
_journal_year 2016
_chemical_formula_sum 'C10 H8 Br2 N2 Zn'
_chemical_formula_weight 381.37
_chemical_name_systematic
;
 ?
;
_space_group_crystal_system triclinic
_space_group_IT_number 2
_space_group_name_Hall '-P 1'
_space_group_name_H-M_alt 'P -1'
_symmetry_space_group_name_Hall '-P 1'
_symmetry_space_group_name_H-M 'P -1'
_atom_sites_solution_hydrogens geom
_audit_creation_method SHELXL-2013
_audit_update_record
;
2016-03-18 deposited with the CCDC.
2016-05-09 downloaded from the CCDC.
;
_cell_angle_alpha 114.689(14)
_cell_angle_beta 95.786(16)
_cell_angle_gamma 95.861(15)
_cell_formula_units_Z 2
_cell_length_a 7.882(6)
_cell_length_b 9.046(7)
_cell_length_c 9.355(7)
_cell_measurement_temperature 100(2)
_cell_volume 595.2(8)
_computing_structure_refinement 'SHELXL-2013 (Sheldrick, 2013)'
_diffrn_ambient_temperature 100(2)
_diffrn_measured_fraction_theta_full 0.978
_diffrn_measured_fraction_theta_max 0.979
_diffrn_radiation_type MoK\a
_diffrn_radiation_wavelength 0.71073
_diffrn_reflns_av_R_equivalents 0.0565
_diffrn_reflns_av_unetI/netI 0.0981
_diffrn_reflns_Laue_measured_fraction_full 0.978
_diffrn_reflns_Laue_measured_fraction_max 0.979
_diffrn_reflns_limit_h_max 11
_diffrn_reflns_limit_h_min -11
_diffrn_reflns_limit_k_max 12
_diffrn_reflns_limit_k_min -13
_diffrn_reflns_limit_l_max 13
_diffrn_reflns_limit_l_min -13
_diffrn_reflns_number 6347
_diffrn_reflns_point_group_measured_fraction_full 0.978
_diffrn_reflns_point_group_measured_fraction_max 0.979
_diffrn_reflns_theta_full 25.242
_diffrn_reflns_theta_max 31.044
_diffrn_reflns_theta_min 2.427
_exptl_absorpt_coefficient_mu 8.743
_exptl_absorpt_correction_T_max 0.7461
_exptl_absorpt_correction_T_min 0.3805
_exptl_absorpt_correction_type multi-scan
_exptl_absorpt_process_details sadabs
_exptl_crystal_colour colorless
_exptl_crystal_density_diffrn 2.128
_exptl_crystal_description rod
_exptl_crystal_F_000 364
_exptl_crystal_size_max 0.400
_exptl_crystal_size_mid 0.140
_exptl_crystal_size_min 0.120
_refine_diff_density_max 2.033
_refine_diff_density_min -1.749
_refine_diff_density_rms 0.264
_refine_ls_extinction_method none
_refine_ls_goodness_of_fit_ref 1.047
_refine_ls_hydrogen_treatment constr
_refine_ls_matrix_type full
_refine_ls_number_parameters 137
_refine_ls_number_reflns 3478
_refine_ls_number_restraints 0
_refine_ls_restrained_S_all 1.047
_refine_ls_R_factor_all 0.1121
_refine_ls_R_factor_gt 0.0719
_refine_ls_shift/su_max 0.000
_refine_ls_shift/su_mean 0.000
_refine_ls_structure_factor_coef Fsqd
_refine_ls_weighting_details 'w=1/[\s^2^(Fo^2^)+(0.1155P)^2^+3.8218P] where P=(Fo^2^+2Fc^2^)/3'
_refine_ls_weighting_scheme calc
_refine_ls_wR_factor_gt 0.1996
_refine_ls_wR_factor_ref 0.2251
_reflns_Friedel_coverage 0.000
_reflns_number_gt 2301
_reflns_number_total 3478
_reflns_threshold_expression 'I > 2\s(I)'
_cod_data_source_file c6ce00762g3.cif
_cod_data_source_block 1x100_100K
_cod_depositor_comments 'Adding full bibliography for 7225150--7225163.cif.'
_cod_database_code 7225159
_shelx_space_group_comment
;
The symmetry employed for this shelxl refinement is uniquely defined
by the following loop, which should always be used as a source of
symmetry information in preference to the above space-group names.
They are only intended as comments.
;
_shelx_estimated_absorpt_t_min 0.128
_shelx_estimated_absorpt_t_max 0.420
_shelxl_version_number 2013-4

loop_
_space_group_symop_operation_xyz
'x, y, z'
'-x, -y, -z'

loop_
_atom_site_label
_atom_site_type_symbol
_atom_site_fract_x
_atom_site_fract_y
_atom_site_fract_z
_atom_site_U_iso_or_equiv
_atom_site_adp_type
_atom_site_occupancy
_atom_site_site_symmetry_order
_atom_site_calc_flag
_atom_site_refinement_flags_posn
_atom_site_refinement_flags_adp
Zn1 Zn 0.73168(15) 0.78555(13) 0.17736(15) 0.0252(3) Uani 1 1 d . .
Br1 Br 0.45618(13) 0.67703(12) 0.20534(13) 0.0281(3) Uani 1 1 d . .
Br2 Br 0.97179(14) 0.71513(12) 0.29354(13) 0.0298(3) Uani 1 1 d . .
N1 N 0.7083(11) 1.0308(9) 0.2402(10) 0.0243(16) Uani 1 1 d . .
N2 N 0.7810(11) 0.8020(9) -0.0293(10) 0.0243(16) Uani 1 1 d . .
C1 C 0.6717(13) 1.1380(11) 0.3792(12) 0.0255(19) Uani 1 1 d . .
H1 H 0.6671 1.1050 0.4629 0.031 Uiso 1 1 calc R U
C2 C 0.6396(14) 1.2976(12) 0.4071(13) 0.029(2) Uani 1 1 d . .
H2 H 0.6101 1.3697 0.5057 0.035 Uiso 1 1 calc R U
C3 C 0.6527(14) 1.3457(12) 0.2849(14) 0.032(2) Uani 1 1 d . .
H3 H 0.6369 1.4539 0.3008 0.038 Uiso 1 1 calc R U
C4 C 0.6883(14) 1.2368(12) 0.1418(13) 0.031(2) Uani 1 1 d . .
H4 H 0.6917 1.2676 0.0566 0.037 Uiso 1 1 calc R U
C5 C 0.7200(12) 1.0787(10) 0.1207(11) 0.0212(18) Uani 1 1 d . .
C6 C 0.7621(12) 0.9527(11) -0.0270(12) 0.0235(19) Uani 1 1 d . .
C7 C 0.7915(14) 0.9835(12) -0.1589(13) 0.030(2) Uani 1 1 d . .
H7 H 0.7783 1.0875 -0.1570 0.035 Uiso 1 1 calc R U
C8 C 0.8399(15) 0.8621(14) -0.2920(14) 0.035(2) Uani 1 1 d . .
H8 H 0.8558 0.8818 -0.3822 0.042 Uiso 1 1 calc R U
C9 C 0.8650(14) 0.7105(12) -0.2923(13) 0.028(2) Uani 1 1 d . .
H9 H 0.9042 0.6282 -0.3791 0.034 Uiso 1 1 calc R U
C10 C 0.8290(13) 0.6852(12) -0.1567(14) 0.029(2) Uani 1 1 d . .
H10 H 0.8395 0.5815 -0.1568 0.035 Uiso 1 1 calc R U

loop_
_atom_site_aniso_label
_atom_site_aniso_U_11
_atom_site_aniso_U_22
_atom_site_aniso_U_33
_atom_site_aniso_U_23
_atom_site_aniso_U_13
_atom_site_aniso_U_12
Zn1 0.0250(6) 0.0215(5) 0.0387(6) 0.0211(5) 0.0071(5) 0.0067(4)
Br1 0.0246(5) 0.0273(5) 0.0430(6) 0.0248(4) 0.0072(4) 0.0054(4)
Br2 0.0263(5) 0.0297(5) 0.0436(6) 0.0244(4) 0.0062(4) 0.0097(4)
N1 0.025(4) 0.022(3) 0.032(4) 0.018(3) 0.005(3) 0.004(3)
N2 0.026(4) 0.016(3) 0.036(4) 0.015(3) 0.005(3) 0.007(3)
C1 0.026(5) 0.025(4) 0.032(5) 0.018(4) 0.005(4) 0.008(4)
C2 0.033(6) 0.022(4) 0.037(5) 0.015(4) 0.007(4) 0.007(4)
C3 0.026(5) 0.023(4) 0.050(6) 0.019(4) 0.002(5) 0.006(4)
C4 0.034(6) 0.024(4) 0.042(6) 0.023(4) -0.002(5) 0.008(4)
C5 0.018(4) 0.019(4) 0.030(5) 0.015(4) 0.004(4) 0.003(3)
C6 0.017(4) 0.023(4) 0.037(5) 0.020(4) 0.001(4) 0.004(3)
C7 0.026(5) 0.029(5) 0.041(6) 0.023(4) 0.002(4) 0.004(4)
C8 0.033(6) 0.040(6) 0.039(6) 0.024(5) 0.001(5) 0.006(5)
C9 0.025(5) 0.024(4) 0.035(5) 0.011(4) 0.007(4) 0.005(4)
C10 0.018(5) 0.020(4) 0.049(6) 0.016(4) 0.001(4) -0.002(3)

loop_
_atom_type_symbol
_atom_type_description
_atom_type_scat_dispersion_real
_atom_type_scat_dispersion_imag
_atom_type_scat_source
C C 0.0033 0.0016 'International Tables Vol C Tables 4.2.6.8 and 6.1.1.4'
H H 0.0000 0.0000 'International Tables Vol C Tables 4.2.6.8 and 6.1.1.4'
N N 0.0061 0.0033 'International Tables Vol C Tables 4.2.6.8 and 6.1.1.4'
Zn Zn 0.2839 1.4301 'International Tables Vol C Tables 4.2.6.8 and 6.1.1.4'
Br Br -0.2901 2.4595 'International Tables Vol C Tables 4.2.6.8 and 6.1.1.4'

loop_
_geom_angle_atom_site_label_1
_geom_angle_atom_site_label_2
_geom_angle_atom_site_label_3
_geom_angle
N2 Zn1 N1 80.2(3)
N2 Zn1 Br2 110.6(2)
N1 Zn1 Br2 120.7(2)
N2 Zn1 Br1 122.8(2)
N1 Zn1 Br1 101.9(2)
Br2 Zn1 Br1 115.87(7)
C1 N1 C5 118.9(7)
C1 N1 Zn1 126.4(6)
C5 N1 Zn1 114.6(6)
C10 N2 C6 119.9(8)
C10 N2 Zn1 127.0(6)
C6 N2 Zn1 113.1(6)
N1 C1 C2 123.0(9)
N1 C1 H1 118.5
C2 C1 H1 118.5
C3 C2 C1 117.6(10)
C3 C2 H2 121.2
C1 C2 H2 121.2
C4 C3 C2 119.8(9)
C4 C3 H3 120.1
C2 C3 H3 120.1
C3 C4 C5 120.1(9)
C3 C4 H4 120.0
C5 C4 H4 120.0
N1 C5 C4 120.4(9)
N1 C5 C6 114.9(7)
C4 C5 C6 124.7(8)
N2 C6 C7 120.0(9)
N2 C6 C5 117.0(8)
C7 C6 C5 122.9(8)
C8 C7 C6 120.3(9)
C8 C7 H7 119.9
C6 C7 H7 119.9
C7 C8 C9 119.7(10)
C7 C8 H8 120.1
C9 C8 H8 120.1
C8 C9 C10 117.3(10)
C8 C9 H9 121.3
C10 C9 H9 121.3
N2 C10 C9 122.6(8)
N2 C10 H10 118.7
C9 C10 H10 118.7

loop_
_geom_bond_atom_site_label_1
_geom_bond_atom_site_label_2
_geom_bond_distance
Zn1 N2 2.072(9)
Zn1 N1 2.078(8)
Zn1 Br2 2.3618(19)
Zn1 Br1 2.375(2)
N1 C1 1.340(13)
N1 C5 1.364(11)
N2 C10 1.342(14)
N2 C6 1.378(10)
C1 C2 1.411(12)
C1 H1 0.9500
C2 C3 1.391(15)
C2 H2 0.9500
C3 C4 1.368(16)
C3 H3 0.9500
C4 C5 1.412(11)
C4 H4 0.9500
C5 C6 1.474(14)
C6 C7 1.409(14)
C7 C8 1.393(16)
C7 H7 0.9500
C8 C9 1.404(14)
C8 H8 0.9500
C9 C10 1.430(16)
C9 H9 0.9500
C10 H10 0.9500

loop_
_geom_torsion_atom_site_label_1
_geom_torsion_atom_site_label_2
_geom_torsion_atom_site_label_3
_geom_torsion_atom_site_label_4
_geom_torsion
C5 N1 C1 C2 1.8(15)
Zn1 N1 C1 C2 -173.0(8)
N1 C1 C2 C3 -2.1(16)
C1 C2 C3 C4 2.7(16)
C2 C3 C4 C5 -3.1(16)
C1 N1 C5 C4 -2.1(14)
Zn1 N1 C5 C4 173.3(7)
C1 N1 C5 C6 179.6(8)
Zn1 N1 C5 C6 -5.1(10)
C3 C4 C5 N1 2.8(15)
C3 C4 C5 C6 -179.0(10)
C10 N2 C6 C7 0.6(14)
Zn1 N2 C6 C7 179.9(7)
C10 N2 C6 C5 -176.2(9)
Zn1 N2 C6 C5 3.1(10)
N1 C5 C6 N2 1.3(12)
C4 C5 C6 N2 -177.0(9)
N1 C5 C6 C7 -175.4(9)
C4 C5 C6 C7 6.3(15)
N2 C6 C7 C8 0.0(15)
C5 C6 C7 C8 176.6(10)
C6 C7 C8 C9 -2.1(16)
C7 C8 C9 C10 3.6(16)
C6 N2 C10 C9 1.0(14)
Zn1 N2 C10 C9 -178.1(7)
C8 C9 C10 N2 -3.1(15)
